data_4330627
loop_
_publ_author_name
'Vinod Kumar'
'Neha Bhardwaj'
'Nobel Tomar'
'Vaishali Thakral'
'S. Uma'

_publ_contact_author_address
;Dr. S. Uma
Department of Chemistry
University of Delhi
Delhi-110007
India
;
_publ_contact_author_email suma@chemistry.du.ac.in
_publ_contact_author_fax 91(011)27666605
_publ_contact_author_name 'Dr. S. Uma'
_publ_contact_author_phone 91(011)27666650
_publ_section_title
;
 Novel Lithium-Containing Honeycomb Structures
;
_journal_name_full 'Inorganic Chemistry'
_journal_page_first 10471
_journal_page_last 10473
_journal_paper_doi 10.1021/ic301125n
_journal_volume 51
_journal_year 2012
_chemical_formula_moiety 'Cu2 Li8 O12 Te2'
_chemical_formula_sum 'Cu2 Li8 O12 Te2'
_chemical_formula_weight 629.8
_chemical_name_systematic
;
 ?
;
_space_group_IT_number 12
_symmetry_cell_setting monoclinic
_symmetry_Int_Tables_number 12
_symmetry_space_group_name_Hall '-C 2y'
_symmetry_space_group_name_H-M 'C 1 2/m 1'
_atom_sites_solution_primary direct
_atom_sites_solution_secondary difmap
_audit_creation_date 2011-12-28T15:48:53-00:00
_audit_creation_method 'WinGX routine CIF_UPDATE'
_cell_angle_alpha 90
_cell_angle_beta 113.142(4)
_cell_angle_gamma 90
_cell_formula_units_Z 1
_cell_length_a 5.2697(2)
_cell_length_b 8.7858(2)
_cell_length_c 5.2352(2)
_cell_measurement_temperature 293(2)
_cell_volume 222.878(15)
_computing_structure_refinement 'SHELXL-97 (Sheldrick, 1997)'
_diffrn_ambient_temperature 293(2)
_diffrn_measured_fraction_theta_full 1
_diffrn_measured_fraction_theta_max 1
_diffrn_radiation_monochromator graphite
_diffrn_radiation_type MoK\a
_diffrn_radiation_wavelength 0.71073
_diffrn_reflns_av_R_equivalents 0.0183
_diffrn_reflns_av_unetI/netI 0.0118
_diffrn_reflns_limit_h_max 7
_diffrn_reflns_limit_h_min -7
_diffrn_reflns_limit_k_max 12
_diffrn_reflns_limit_k_min -12
_diffrn_reflns_limit_l_max 7
_diffrn_reflns_limit_l_min -7
_diffrn_reflns_number 2074
_diffrn_reflns_theta_full 30.49
_diffrn_reflns_theta_max 30.49
_diffrn_reflns_theta_min 4.23
_exptl_absorpt_coefficient_mu 11.256
_exptl_absorpt_correction_type none
_exptl_crystal_colour green
_exptl_crystal_density_diffrn 4.692
_exptl_crystal_description Irregular
_exptl_crystal_F_000 282
_exptl_crystal_size_max 0.06
_exptl_crystal_size_mid 0.06
_exptl_crystal_size_min 0.05
_refine_diff_density_max 0.519
_refine_diff_density_min -0.399
_refine_diff_density_rms 0.105
_refine_ls_extinction_coef 0.0057(7)
_refine_ls_extinction_method SHELXL
_refine_ls_goodness_of_fit_ref 1.119
_refine_ls_hydrogen_treatment undef
_refine_ls_matrix_type full
_refine_ls_number_parameters 27
_refine_ls_number_reflns 368
_refine_ls_number_restraints 0
_refine_ls_restrained_S_all 1.119
_refine_ls_R_factor_all 0.0093
_refine_ls_R_factor_gt 0.0093
_refine_ls_shift/su_max 0.00
_refine_ls_shift/su_mean 0
_refine_ls_structure_factor_coef Fsqd
_refine_ls_weighting_details 'calc w=1/[\s^2^(Fo^2^)+(0.0114P)^2^+0.1091P] where P=(Fo^2^+2Fc^2^)/3'
_refine_ls_weighting_scheme calc
_refine_ls_wR_factor_ref 0.0246
_reflns_number_gt 368
_reflns_number_total 368
_reflns_threshold_expression >2sigma(I)
_cod_data_source_file ic301125n_si_001_1.cif
_cod_data_source_block Li8Cu2Te2O12
_cod_original_cell_volume 222.878(13)
_cod_original_sg_symbol_Hall '-C 2y '
_cod_database_code 4330627

loop_
_symmetry_equiv_pos_as_xyz
'x, y, z'
'-x, y, -z'
'x+1/2, y+1/2, z'
'-x+1/2, y+1/2, -z'
'-x, -y, -z'
'x, -y, z'
'-x+1/2, -y+1/2, -z'
'x+1/2, -y+1/2, z'

loop_
_atom_site_label
_atom_site_fract_x
_atom_site_fract_y
_atom_site_fract_z
_atom_site_U_iso_or_equiv
_atom_site_adp_type
_atom_site_calc_flag
_atom_site_refinement_flags
_atom_site_occupancy
_atom_site_type_symbol
Te1 0 0 0 0.00363(8) Uani d S 1 Te
Li1 0 0.1697(5) 0.5 0.0106(8) Uani d S 1 Li
Li2 0.5 0 0.5 0.00573(10) Uani d SP 0.32 Li
Cu2 0.5 0 0.5 0.00573(10) Uani d SP 0.68 Cu
Li3 0 0.33341(14) 0 0.0073(2) Uani d SP 0.85 Li
Cu3 0 0.33341(14) 0 0.0073(2) Uani d SP 0.15 Cu
O1 0.2216(3) 0 0.7859(3) 0.0069(3) Uiso d S 1 O
O2 0.2380(2) 0.15288(15) 0.2449(2) 0.0070(2) Uiso d . 1 O

loop_
_atom_site_aniso_label
_atom_site_aniso_U_11
_atom_site_aniso_U_22
_atom_site_aniso_U_33
_atom_site_aniso_U_12
_atom_site_aniso_U_13
_atom_site_aniso_U_23
Te1 0.00369(10) 0.00292(10) 0.00352(10) 0 0.00061(7) 0
Li1 0.0119(18) 0.0110(19) 0.0091(17) 0 0.0044(15) 0
Li2 0.0051(2) 0.0037(2) 0.0051(2) 0 -0.00151(18) 0
Cu2 0.0051(2) 0.0037(2) 0.0051(2) 0 -0.00151(18) 0
Li3 0.0066(5) 0.0058(6) 0.0087(6) 0 0.0020(5) 0
Cu3 0.0066(5) 0.0058(6) 0.0087(6) 0 0.0020(5) 0

loop_
_atom_type_symbol
_atom_type_description
_atom_type_scat_dispersion_real
_atom_type_scat_dispersion_imag
_atom_type_scat_source
Cu Cu 0.3201 1.2651 'International Tables Vol C Tables 4.2.6.8 and 6.1.1.4'
Li Li -0.0003 0.0001 'International Tables Vol C Tables 4.2.6.8 and 6.1.1.4'
O O 0.0106 0.006 'International Tables Vol C Tables 4.2.6.8 and 6.1.1.4'
Te Te -0.5308 1.6751 'International Tables Vol C Tables 4.2.6.8 and 6.1.1.4'

loop_
_geom_angle_atom_site_label_1
_geom_angle_atom_site_label_2
_geom_angle_atom_site_label_3
_geom_angle
_geom_angle_site_symmetry_1
_geom_angle_site_symmetry_3
O1 Te1 O1 180.00(5) 5_556 1_554
O1 Te1 O2 89.88(4) 5_556 .
O1 Te1 O2 90.12(4) 1_554 .
O1 Te1 O2 90.12(4) 5_556 5
O1 Te1 O2 89.88(4) 1_554 5
O2 Te1 O2 180.00(8) . 5
O1 Te1 O2 90.12(4) 5_556 2
O1 Te1 O2 89.88(4) 1_554 2
O2 Te1 O2 92.27(7) . 2
O2 Te1 O2 87.73(7) 5 2
O1 Te1 O2 89.88(4) 5_556 6
O1 Te1 O2 90.12(4) 1_554 6
O2 Te1 O2 87.73(7) . 6
O2 Te1 O2 92.27(7) 5 6
O2 Te1 O2 180.00(5) 2 6
O1 Te1 Li2 91.06(4) 5_556 .
O1 Te1 Li2 88.94(4) 1_554 .
O2 Te1 Li2 43.88(3) . .
O2 Te1 Li2 136.12(3) 5 .
O2 Te1 Li2 136.12(3) 2 .
O2 Te1 Li2 43.88(3) 6 .
O1 Te1 Cu2 88.94(4) 5_556 1_454
O1 Te1 Cu2 91.06(4) 1_554 1_454
O2 Te1 Cu2 136.12(3) . 1_454
O2 Te1 Cu2 43.88(3) 5 1_454
O2 Te1 Cu2 43.88(3) 2 1_454
O2 Te1 Cu2 136.12(3) 6 1_454
Li2 Te1 Cu2 180 . 1_454
O1 Te1 Li2 88.94(4) 5_556 1_454
O1 Te1 Li2 91.06(4) 1_554 1_454
O2 Te1 Li2 136.12(3) . 1_454
O2 Te1 Li2 43.88(3) 5 1_454
O2 Te1 Li2 43.88(3) 2 1_454
O2 Te1 Li2 136.12(3) 6 1_454
Li2 Te1 Li2 180 . 1_454
Cu2 Te1 Li2 0 1_454 1_454
O1 Te1 Cu3 90 5_556 5
O1 Te1 Cu3 90 1_554 5
O2 Te1 Cu3 133.87(3) . 5
O2 Te1 Cu3 46.13(3) 5 5
O2 Te1 Cu3 133.87(3) 2 5
O2 Te1 Cu3 46.13(3) 6 5
Li2 Te1 Cu3 90 . 5
Cu2 Te1 Cu3 90 1_454 5
Li2 Te1 Cu3 90 1_454 5
O1 Te1 Li3 90 5_556 5
O1 Te1 Li3 90 1_554 5
O2 Te1 Li3 133.87(3) . 5
O2 Te1 Li3 46.13(3) 5 5
O2 Te1 Li3 133.87(3) 2 5
O2 Te1 Li3 46.13(3) 6 5
Li2 Te1 Li3 90 . 5
Cu2 Te1 Li3 90 1_454 5
Li2 Te1 Li3 90 1_454 5
Cu3 Te1 Li3 0 5 5
O1 Li1 O1 90.09(17) 5_556 .
O1 Li1 O2 171.50(5) 5_556 7_556
O1 Li1 O2 91.73(4) . 7_556
O1 Li1 O2 91.73(4) 5_556 8_455
O1 Li1 O2 171.50(5) . 8_455
O2 Li1 O2 87.69(16) 7_556 8_455
O1 Li1 O2 78.90(9) 5_556 .
O1 Li1 O2 95.50(11) . .
O2 Li1 O2 92.66(8) 7_556 .
O2 Li1 O2 92.99(9) 8_455 .
O1 Li1 O2 95.50(11) 5_556 2_556
O1 Li1 O2 78.90(9) . 2_556
O2 Li1 O2 92.99(9) 7_556 2_556
O2 Li1 O2 92.66(8) 8_455 2_556
O2 Li1 O2 172.2(2) . 2_556
O1 Li1 Cu3 133.48(15) 5_556 7_556
O1 Li1 Cu3 45.44(4) . 7_556
O2 Li1 Cu3 46.71(4) 7_556 7_556
O2 Li1 Cu3 134.38(15) 8_455 7_556
O2 Li1 Cu3 90.86(3) . 7_556
O2 Li1 Cu3 89.06(3) 2_556 7_556
O1 Li1 Cu3 45.44(4) 5_556 7_455
O1 Li1 Cu3 133.48(15) . 7_455
O2 Li1 Cu3 134.38(15) 7_556 7_455
O2 Li1 Cu3 46.71(4) 8_455 7_455
O2 Li1 Cu3 89.06(3) . 7_455
O2 Li1 Cu3 90.86(3) 2_556 7_455
Cu3 Li1 Cu3 178.91(16) 7_556 7_455
O1 Li1 Li3 133.48(15) 5_556 7_556
O1 Li1 Li3 45.44(4) . 7_556
O2 Li1 Li3 46.71(4) 7_556 7_556
O2 Li1 Li3 134.38(15) 8_455 7_556
O2 Li1 Li3 90.86(3) . 7_556
O2 Li1 Li3 89.06(3) 2_556 7_556
Cu3 Li1 Li3 0.00(5) 7_556 7_556
Cu3 Li1 Li3 178.91(16) 7_455 7_556
O1 Li1 Li3 45.44(4) 5_556 7_455
O1 Li1 Li3 133.48(15) . 7_455
O2 Li1 Li3 134.38(15) 7_556 7_455
O2 Li1 Li3 46.71(4) 8_455 7_455
O2 Li1 Li3 89.06(3) . 7_455
O2 Li1 Li3 90.86(3) 2_556 7_455
Cu3 Li1 Li3 178.91(16) 7_556 7_455
Cu3 Li1 Li3 0.00(5) 7_455 7_455
Li3 Li1 Li3 178.91(16) 7_556 7_455
O1 Li1 Cu2 134.96(8) 5_556 3_455
O1 Li1 Cu2 134.96(8) . 3_455
O2 Li1 Cu2 43.84(8) 7_556 3_455
O2 Li1 Cu2 43.84(8) 8_455 3_455
O2 Li1 Cu2 93.92(11) . 3_455
O2 Li1 Cu2 93.92(11) 2_556 3_455
Cu3 Li1 Cu2 90.55(8) 7_556 3_455
Cu3 Li1 Cu2 90.55(8) 7_455 3_455
Li3 Li1 Cu2 90.55(8) 7_556 3_455
Li3 Li1 Cu2 90.55(8) 7_455 3_455
O1 Li1 Li2 134.96(8) 5_556 3_455
O1 Li1 Li2 134.96(8) . 3_455
O2 Li1 Li2 43.84(8) 7_556 3_455
O2 Li1 Li2 43.84(8) 8_455 3_455
O2 Li1 Li2 93.92(11) . 3_455
O2 Li1 Li2 93.92(11) 2_556 3_455
Cu3 Li1 Li2 90.55(8) 7_556 3_455
Cu3 Li1 Li2 90.55(8) 7_455 3_455
Li3 Li1 Li2 90.55(8) 7_556 3_455
Li3 Li1 Li2 90.55(8) 7_455 3_455
Cu2 Li1 Li2 0 3_455 3_455
O2 Li2 O2 180.00(5) 2_656 6
O2 Li2 O2 96.19(7) 2_656 .
O2 Li2 O2 83.81(7) 6 .
O2 Li2 O2 83.81(7) 2_656 5_656
O2 Li2 O2 96.19(7) 6 5_656
O2 Li2 O2 180.00(5) . 5_656
O2 Li2 O1 90.78(4) 2_656 .
O2 Li2 O1 89.22(4) 6 .
O2 Li2 O1 89.22(4) . .
O2 Li2 O1 90.78(4) 5_656 .
O2 Li2 O1 89.22(4) 2_656 5_656
O2 Li2 O1 90.78(4) 6 5_656
O2 Li2 O1 90.78(4) . 5_656
O2 Li2 O1 89.22(4) 5_656 5_656
O1 Li2 O1 180 . 5_656
O2 Li2 Te1 138.08(3) 2_656 .
O2 Li2 Te1 41.92(3) 6 .
O2 Li2 Te1 41.92(3) . .
O2 Li2 Te1 138.08(3) 5_656 .
O1 Li2 Te1 90.10(3) . .
O1 Li2 Te1 89.90(3) 5_656 .
O2 Li2 Te1 41.92(3) 2_656 1_656
O2 Li2 Te1 138.08(3) 6 1_656
O2 Li2 Te1 138.08(3) . 1_656
O2 Li2 Te1 41.92(3) 5_656 1_656
O1 Li2 Te1 89.90(3) . 1_656
O1 Li2 Te1 90.10(3) 5_656 1_656
Te1 Li2 Te1 180 . 1_656
O2 Li2 Li1 48.10(3) 2_656 7_556
O2 Li2 Li1 131.90(3) 6 7_556
O2 Li2 Li1 48.10(3) . 7_556
O2 Li2 Li1 131.90(3) 5_656 7_556
O1 Li2 Li1 90 . 7_556
O1 Li2 Li1 90 5_656 7_556
Te1 Li2 Li1 90 . 7_556
Te1 Li2 Li1 90 1_656 7_556
O2 Li2 Li1 131.90(3) 2_656 3_545
O2 Li2 Li1 48.10(3) 6 3_545
O2 Li2 Li1 131.90(3) . 3_545
O2 Li2 Li1 48.10(3) 5_656 3_545
O1 Li2 Li1 90 . 3_545
O1 Li2 Li1 90 5_656 3_545
Te1 Li2 Li1 90 . 3_545
Te1 Li2 Li1 90 1_656 3_545
Li1 Li2 Li1 180 7_556 3_545
O2 Li2 Cu3 47.92(3) 2_656 7_556
O2 Li2 Cu3 132.08(3) 6 7_556
O2 Li2 Cu3 91.05(3) . 7_556
O2 Li2 Cu3 88.95(3) 5_656 7_556
O1 Li2 Cu3 42.98(3) . 7_556
O1 Li2 Cu3 137.02(3) 5_656 7_556
Te1 Li2 Cu3 118.503(7) . 7_556
Te1 Li2 Cu3 61.497(7) 1_656 7_556
Li1 Li2 Cu3 60.79(2) 7_556 7_556
Li1 Li2 Cu3 119.21(2) 3_545 7_556
O2 Li2 Li3 47.92(3) 2_656 7_556
O2 Li2 Li3 132.08(3) 6 7_556
O2 Li2 Li3 91.05(3) . 7_556
O2 Li2 Li3 88.95(3) 5_656 7_556
O1 Li2 Li3 42.98(3) . 7_556
O1 Li2 Li3 137.02(3) 5_656 7_556
Te1 Li2 Li3 118.503(7) . 7_556
Te1 Li2 Li3 61.497(7) 1_656 7_556
Li1 Li2 Li3 60.79(2) 7_556 7_556
Li1 Li2 Li3 119.21(2) 3_545 7_556
Cu3 Li2 Li3 0 7_556 7_556
O1 Li3 O1 89.64(8) 7_556 3_454
O1 Li3 O2 170.87(5) 7_556 2
O1 Li3 O2 94.42(4) 3_454 2
O1 Li3 O2 94.42(4) 7_556 .
O1 Li3 O2 170.87(5) 3_454 .
O2 Li3 O2 82.76(8) 2 .
O1 Li3 O2 96.79(6) 7_556 8_455
O1 Li3 O2 78.75(6) 3_454 8_455
O2 Li3 O2 92.02(5) 2 8_455
O2 Li3 O2 92.63(5) . 8_455
O1 Li3 O2 78.75(6) 7_556 7
O1 Li3 O2 96.79(6) 3_454 7
O2 Li3 O2 92.63(5) 2 7
O2 Li3 O2 92.02(5) . 7
O2 Li3 O2 173.80(9) 8_455 7
O1 Li3 Li1 46.78(8) 7_556 7_556
O1 Li3 Li1 134.29(9) 3_454 7_556
O2 Li3 Li1 130.82(9) 2 7_556
O2 Li3 Li1 48.08(9) . 7_556
O2 Li3 Li1 91.71(3) 8_455 7_556
O2 Li3 Li1 88.35(3) 7 7_556
O1 Li3 Li1 134.29(9) 7_556 7_455
O1 Li3 Li1 46.78(8) 3_454 7_455
O2 Li3 Li1 48.08(9) 2 7_455
O2 Li3 Li1 130.82(9) . 7_455
O2 Li3 Li1 88.35(3) 8_455 7_455
O2 Li3 Li1 91.71(3) 7 7_455
Li1 Li3 Li1 178.91(16) 7_556 7_455
O1 Li3 Cu3 44.82(4) 7_556 5_565
O1 Li3 Cu3 44.82(4) 3_454 5_565
O2 Li3 Cu3 138.62(4) 2 5_565
O2 Li3 Cu3 138.62(4) . 5_565
O2 Li3 Cu3 86.90(5) 8_455 5_565
O2 Li3 Cu3 86.90(5) 7 5_565
Li1 Li3 Cu3 90.55(8) 7_556 5_565
Li1 Li3 Cu3 90.55(8) 7_455 5_565
O1 Li3 Li3 44.82(4) 7_556 5_565
O1 Li3 Li3 44.82(4) 3_454 5_565
O2 Li3 Li3 138.62(4) 2 5_565
O2 Li3 Li3 138.62(4) . 5_565
O2 Li3 Li3 86.90(5) 8_455 5_565
O2 Li3 Li3 86.90(5) 7 5_565
Li1 Li3 Li3 90.55(8) 7_556 5_565
Li1 Li3 Li3 90.55(8) 7_455 5_565
Cu3 Li3 Li3 0 5_565 5_565
O1 Li3 Te1 135.18(4) 7_556 .
O1 Li3 Te1 135.18(4) 3_454 .
O2 Li3 Te1 41.38(4) 2 .
O2 Li3 Te1 41.38(4) . .
O2 Li3 Te1 93.10(5) 8_455 .
O2 Li3 Te1 93.10(5) 7 .
Li1 Li3 Te1 89.45(8) 7_556 .
Li1 Li3 Te1 89.45(8) 7_455 .
Cu3 Li3 Te1 180 5_565 .
Li3 Li3 Te1 180 5_565 .
O1 Li3 Li1 124.94(6) 7_556 1_554
O1 Li3 Li1 96.34(7) 3_454 1_554
O2 Li3 Li1 46.50(6) 2 1_554
O2 Li3 Li1 88.04(8) . 1_554
O2 Li3 Li1 138.11(6) 8_455 1_554
O2 Li3 Li1 46.19(5) 7 1_554
Li1 Li3 Li1 118.33(3) 7_556 1_554
Li1 Li3 Li1 61.07(6) 7_455 1_554
Cu3 Li3 Li1 118.78(8) 5_565 1_554
Li3 Li3 Li1 118.78(8) 5_565 1_554
Te1 Li3 Li1 61.22(8) . 1_554
Te1 O1 Cu3 98.59(6) 1_556 7_556
Te1 O1 Li3 98.59(6) 1_556 7_556
Cu3 O1 Li3 0.00(5) 7_556 7_556
Te1 O1 Cu3 98.59(6) 1_556 3_546
Cu3 O1 Cu3 90.36(8) 7_556 3_546
Li3 O1 Cu3 90.36(8) 7_556 3_546
Te1 O1 Li3 98.59(6) 1_556 3_546
Cu3 O1 Li3 90.36(8) 7_556 3_546
Li3 O1 Li3 90.36(8) 7_556 3_546
Cu3 O1 Li3 0.00(5) 3_546 3_546
Te1 O1 Li1 96.93(5) 1_556 5_556
Cu3 O1 Li1 164.47(9) 7_556 5_556
Li3 O1 Li1 164.47(9) 7_556 5_556
Cu3 O1 Li1 87.77(9) 3_546 5_556
Li3 O1 Li1 87.77(9) 3_546 5_556
Te1 O1 Li1 96.93(5) 1_556 .
Cu3 O1 Li1 87.77(9) 7_556 .
Li3 O1 Li1 87.77(9) 7_556 .
Cu3 O1 Li1 164.47(9) 3_546 .
Li3 O1 Li1 164.47(9) 3_546 .
Li1 O1 Li1 89.91(17) 5_556 .
Te1 O1 Li2 178.84(8) 1_556 .
Cu3 O1 Li2 82.22(5) 7_556 .
Li3 O1 Li2 82.22(5) 7_556 .
Cu3 O1 Li2 82.22(5) 3_546 .
Li3 O1 Li2 82.22(5) 3_546 .
Li1 O1 Li2 82.26(5) 5_556 .
Li1 O1 Li2 82.26(5) . .
Te1 O2 Li2 94.20(5) . .
Te1 O2 Li3 92.49(5) . .
Li2 O2 Li3 173.08(7) . .
Te1 O2 Li1 177.16(8) . 7_556
Li2 O2 Li1 88.06(8) . 7_556
Li3 O2 Li1 85.20(9) . 7_556
Te1 O2 Li1 94.25(9) . .
Li2 O2 Li1 92.80(8) . .
Li3 O2 Li1 88.47(9) . .
Li1 O2 Li1 87.34(8) 7_556 .
Te1 O2 Cu3 92.48(5) . 7
Li2 O2 Cu3 89.97(4) . 7
Li3 O2 Cu3 87.98(5) . 7
Li1 O2 Cu3 85.80(4) 7_556 7
Li1 O2 Cu3 172.52(13) . 7
Te1 O2 Li3 92.48(5) . 7
Li2 O2 Li3 89.97(4) . 7
Li3 O2 Li3 87.98(5) . 7
Li1 O2 Li3 85.80(4) 7_556 7
Li1 O2 Li3 172.52(13) . 7
Cu3 O2 Li3 0.00(6) 7 7

loop_
_geom_bond_atom_site_label_1
_geom_bond_atom_site_label_2
_geom_bond_site_symmetry_2
_geom_bond_distance
Te1 O1 5_556 1.9101(16)
Te1 O1 1_554 1.9101(16)
Te1 O2 . 1.9383(11)
Te1 O2 5 1.9383(11)
Te1 O2 2 1.9383(11)
Te1 O2 6 1.9383(11)
Te1 Li2 . 2.89363(17)
Te1 Cu2 1_454 2.89363(17)
Te1 Li2 1_454 2.89363(17)
Te1 Cu3 5 2.9293(13)
Te1 Li3 5 2.9293(13)
Li1 O1 5_556 2.111(3)
Li1 O1 . 2.111(3)
Li1 O2 7_556 2.161(3)
Li1 O2 8_455 2.161(3)
Li1 O2 . 2.1671(10)
Li1 O2 2_556 2.1671(10)
Li1 Cu3 7_556 2.89376(17)
Li1 Cu3 7_455 2.89376(17)
Li1 Li3 7_556 2.89376(17)
Li1 Li3 7_455 2.89376(17)
Li1 Cu2 3_455 2.902(4)
Li1 Li2 3_455 2.902(4)
Li2 O2 2_656 2.0111(11)
Li2 O2 6 2.0111(11)
Li2 O2 . 2.0111(11)
Li2 O2 5_656 2.0111(11)
Li2 O1 . 2.4736(16)
Li2 O1 5_656 2.4736(16)
Li2 Te1 1_656 2.89363(17)
Li2 Li1 7_556 2.902(4)
Li2 Li1 3_545 2.902(4)
Li2 Cu3 7_556 2.9990(6)
Li2 Li3 7_556 2.9990(6)
Li3 O1 7_556 2.0635(13)
Li3 O1 3_454 2.0635(13)
Li3 O2 2 2.1138(15)
Li3 O2 . 2.1138(15)
Li3 O2 8_455 2.2259(10)
Li3 O2 7 2.2259(10)
Li3 Li1 7_556 2.89376(17)
Li3 Li1 7_455 2.89376(17)
Li3 Cu3 5_565 2.927(3)
Li3 Li3 5_565 2.927(3)
Li3 Li1 1_554 2.987(2)
O1 Te1 1_556 1.9101(16)
O1 Cu3 7_556 2.0635(13)
O1 Li3 7_556 2.0635(13)
O1 Cu3 3_546 2.0635(13)
O1 Li3 3_546 2.0635(13)
O1 Li1 5_556 2.111(3)
O2 Li1 7_556 2.161(3)
O2 Cu3 7 2.2259(10)
O2 Li3 7 2.2259(10)
